data_7033715
loop_
_publ_author_name
'Nemec, Ivan'
'Herchel, Radovan'
'Tr\'avn\'i\<cek, Zden\<ek'

_publ_section_title
;
 The relationship between the strength of hydrogen bonding and spin
 crossover behaviour in a series of iron(iii) Schiff base complexes.
;
_journal_issue 10
_journal_name_full 'Dalton transactions (Cambridge, England : 2003)'
_journal_page_first 4474
_journal_page_last 4484
_journal_paper_doi 10.1039/c4dt03400g
_journal_volume 44
_journal_year 2015
_chemical_formula_sum 'C31 H31 Fe N5 O3 S'
_chemical_formula_weight 609.52
_chemical_name_systematic
;
 ?
;
_space_group_IT_number 2
_symmetry_cell_setting triclinic
_symmetry_space_group_name_Hall '-P 1'
_symmetry_space_group_name_H-M 'P -1'
_atom_sites_solution_hydrogens geom
_atom_sites_solution_primary direct
_atom_sites_solution_secondary difmap
_audit_creation_method SHELXL-97
_audit_update_record
;
2014-10-20 deposited with the CCDC.
2015-01-19 downloaded from the CCDC.
;
_cell_angle_alpha 83.965(4)
_cell_angle_beta 87.370(3)
_cell_angle_gamma 89.972(4)
_cell_formula_units_Z 2
_cell_length_a 10.2159(4)
_cell_length_b 10.6166(5)
_cell_length_c 13.0796(5)
_cell_measurement_reflns_used 7181
_cell_measurement_temperature 100(2)
_cell_measurement_theta_max 33.3692
_cell_measurement_theta_min 3.0335
_cell_volume 1409.23(10)
_computing_cell_refinement 'CrysAlis RED, Oxford Diffraction Ltd.'
_computing_data_collection 'CrysAlis CCD, Oxford Diffraction Ltd.'
_computing_data_reduction 'CrysAlis RED, Oxford Diffraction Ltd.'
_computing_molecular_graphics 'MERCURY (Macrae et al., 2006)'
_computing_publication_material ' enCIFer (Allen et al., 2004)'
_computing_structure_refinement 'SHELXL97 (Sheldrick, 2008)'
_computing_structure_solution 'SHELXS97 (Sheldrick, 2008)'
_diffrn_ambient_temperature 100(2)
_diffrn_measured_fraction_theta_full 0.996
_diffrn_measured_fraction_theta_max 0.996
_diffrn_measurement_method
;
Rotation method data acquisition using omega and phi scans
;
_diffrn_radiation_monochromator graphite
_diffrn_radiation_source 'fine-focus sealed tube'
_diffrn_radiation_type MoK\a
_diffrn_radiation_wavelength 0.71073
_diffrn_reflns_av_R_equivalents 0.0315
_diffrn_reflns_av_sigmaI/netI 0.0553
_diffrn_reflns_limit_h_max 12
_diffrn_reflns_limit_h_min -12
_diffrn_reflns_limit_k_max 9
_diffrn_reflns_limit_k_min -12
_diffrn_reflns_limit_l_max 15
_diffrn_reflns_limit_l_min -15
_diffrn_reflns_number 13465
_diffrn_reflns_theta_full 25.00
_diffrn_reflns_theta_max 25.00
_diffrn_reflns_theta_min 3.05
_exptl_absorpt_coefficient_mu 0.652
_exptl_absorpt_correction_T_max 1.00000
_exptl_absorpt_correction_T_min 0.98329
_exptl_absorpt_correction_type multi-scan
_exptl_absorpt_process_details
;
CrysAlis RED, Oxford Diffraction Ltd.,
Version 1.171.33.52 (release 06-11-2009 CrysAlis171 .NET)
(compiled Nov  6 2009,16:24:50)
Empirical absorption correction using spherical harmonics,
 implemented in SCALE3 ABSPACK scaling algorithm.
;
_exptl_crystal_colour black
_exptl_crystal_density_diffrn 1.436
_exptl_crystal_density_method 'not measured'
_exptl_crystal_description block
_exptl_crystal_F_000 636
_exptl_crystal_size_max 0.32
_exptl_crystal_size_mid 0.22
_exptl_crystal_size_min 0.15
_refine_diff_density_max 0.394
_refine_diff_density_min -0.324
_refine_diff_density_rms 0.067
_refine_ls_extinction_method none
_refine_ls_goodness_of_fit_ref 0.954
_refine_ls_hydrogen_treatment constr
_refine_ls_matrix_type full
_refine_ls_number_parameters 371
_refine_ls_number_reflns 4943
_refine_ls_number_restraints 0
_refine_ls_restrained_S_all 0.954
_refine_ls_R_factor_all 0.0620
_refine_ls_R_factor_gt 0.0396
_refine_ls_shift/su_max 0.000
_refine_ls_shift/su_mean 0.000
_refine_ls_structure_factor_coef Fsqd
_refine_ls_weighting_details 'calc w=1/[\s^2^(Fo^2^)+(0.0599P)^2^+0.0000P] where P=(Fo^2^+2Fc^2^)/3'
_refine_ls_weighting_scheme calc
_refine_ls_wR_factor_gt 0.0929
_refine_ls_wR_factor_ref 0.0976
_reflns_number_gt 3623
_reflns_number_total 4943
_reflns_threshold_expression >2sigma(I)
_cod_data_source_file c4dt03400g2.cif
_cod_data_source_block shelx
_cod_depositor_comments 'Adding full bibliography for 7033715--7033721.cif.'
_cod_original_sg_symbol_H-M P-1
_cod_database_code 7033715

loop_
_symmetry_equiv_pos_as_xyz
'x, y, z'
'-x, -y, -z'

loop_
_atom_site_label
_atom_site_type_symbol
_atom_site_fract_x
_atom_site_fract_y
_atom_site_fract_z
_atom_site_U_iso_or_equiv
_atom_site_adp_type
_atom_site_occupancy
_atom_site_symmetry_multiplicity
_atom_site_calc_flag
_atom_site_refinement_flags
C1 C 0.6823(3) 0.4501(2) 0.1874(2) 0.0206(6) Uani 1 1 d .
C2 C 0.5517(3) 0.4662(2) 0.1548(2) 0.0247(6) Uani 1 1 d .
H2 H 0.4890 0.4007 0.1735 0.030 Uiso 1 1 calc R
C3 C 0.5150(3) 0.5734(3) 0.0975(2) 0.0255(6) Uani 1 1 d .
H3 H 0.4273 0.5811 0.0764 0.031 Uiso 1 1 calc R
C4 C 0.6048(3) 0.6741(2) 0.06822(19) 0.0211(6) Uani 1 1 d .
C5 C 0.5642(3) 0.7860(2) 0.0098(2) 0.0240(6) Uani 1 1 d .
H5 H 0.4778 0.7913 -0.0141 0.029 Uiso 1 1 calc R
C6 C 0.6483(3) 0.8868(2) -0.0125(2) 0.0255(7) Uani 1 1 d .
H6 H 0.6203 0.9617 -0.0514 0.031 Uiso 1 1 calc R
C7 C 0.7751(3) 0.8783(2) 0.0224(2) 0.0245(6) Uani 1 1 d .
H7 H 0.8325 0.9491 0.0086 0.029 Uiso 1 1 calc R
C8 C 0.8185(3) 0.7697(2) 0.07631(19) 0.0222(6) Uani 1 1 d .
H8 H 0.9062 0.7657 0.0976 0.027 Uiso 1 1 calc R
C9 C 0.7348(3) 0.6631(2) 0.10081(19) 0.0192(6) Uani 1 1 d .
C10 C 0.7758(3) 0.5465(2) 0.15834(19) 0.0176(6) Uani 1 1 d .
C11 C 0.9100(3) 0.5334(2) 0.18453(19) 0.0207(6) Uani 1 1 d .
H11 H 0.9661 0.6040 0.1646 0.025 Uiso 1 1 calc R
C12 C 1.1012(3) 0.4362(3) 0.2528(2) 0.0327(7) Uani 1 1 d .
H12A H 1.1132 0.4457 0.3263 0.039 Uiso 1 1 calc R
H12B H 1.1454 0.5080 0.2105 0.039 Uiso 1 1 calc R
C13 C 1.1590(3) 0.3113(3) 0.2254(2) 0.0324(7) Uani 1 1 d .
H13A H 1.1579 0.3073 0.1501 0.039 Uiso 1 1 calc R
H13B H 1.2509 0.3040 0.2460 0.039 Uiso 1 1 calc R
C14 C 1.1150(3) 0.0839(3) 0.2420(2) 0.0285(7) Uani 1 1 d .
H14A H 1.2099 0.0695 0.2502 0.034 Uiso 1 1 calc R
H14B H 1.0992 0.0893 0.1676 0.034 Uiso 1 1 calc R
C15 C 1.0402(3) -0.0289(2) 0.2962(2) 0.0270(7) Uani 1 1 d .
H15A H 1.0551 -0.0334 0.3708 0.032 Uiso 1 1 calc R
H15B H 1.0766 -0.1069 0.2710 0.032 Uiso 1 1 calc R
C16 C 0.8933(3) -0.0267(2) 0.2818(2) 0.0221(6) Uani 1 1 d .
H16A H 0.8764 -0.0121 0.2076 0.026 Uiso 1 1 calc R
H16B H 0.8542 -0.1094 0.3094 0.026 Uiso 1 1 calc R
C17 C 0.7748(2) 0.0408(2) 0.42409(19) 0.0183(6) Uani 1 1 d .
H17 H 0.7602 -0.0474 0.4411 0.022 Uiso 1 1 calc R
C18 C 0.7296(2) 0.1221(2) 0.49903(19) 0.0188(6) Uani 1 1 d .
C19 C 0.6452(3) 0.0723(2) 0.58575(19) 0.0204(6) Uani 1 1 d .
C20 C 0.5893(3) -0.0500(2) 0.5954(2) 0.0220(6) Uani 1 1 d .
H20 H 0.6085 -0.1044 0.5435 0.026 Uiso 1 1 calc R
C21 C 0.5076(3) -0.0919(3) 0.6783(2) 0.0267(7) Uani 1 1 d .
H21 H 0.4721 -0.1751 0.6835 0.032 Uiso 1 1 calc R
C22 C 0.4762(3) -0.0136(3) 0.7550(2) 0.0312(7) Uani 1 1 d .
H22 H 0.4188 -0.0431 0.8117 0.037 Uiso 1 1 calc R
C23 C 0.5280(3) 0.1046(3) 0.7485(2) 0.0304(7) Uani 1 1 d .
H23 H 0.5062 0.1574 0.8011 0.037 Uiso 1 1 calc R
C24 C 0.6132(3) 0.1506(3) 0.6655(2) 0.0245(6) Uani 1 1 d .
C25 C 0.6692(3) 0.2733(3) 0.6588(2) 0.0284(7) Uani 1 1 d .
H25 H 0.6507 0.3247 0.7129 0.034 Uiso 1 1 calc R
C26 C 0.7480(3) 0.3192(2) 0.5783(2) 0.0280(7) Uani 1 1 d .
H26 H 0.7837 0.4020 0.5770 0.034 Uiso 1 1 calc R
C27 C 0.7791(3) 0.2466(2) 0.4947(2) 0.0224(6) Uani 1 1 d .
C28 C 0.8476(2) 0.2221(2) 0.0384(2) 0.0191(6) Uani 1 1 d .
N1 N 0.9622(2) 0.43482(19) 0.23272(16) 0.0219(5) Uani 1 1 d .
N2 N 1.0792(2) 0.20673(19) 0.28029(17) 0.0250(5) Uani 1 1 d .
H1N2 H 1.1008 0.2010 0.3489 0.030 Uiso 1 1 calc R
N3 N 0.8330(2) 0.07488(18) 0.33613(16) 0.0171(5) Uani 1 1 d .
N4 N 0.8757(2) 0.2153(2) 0.12433(17) 0.0232(5) Uani 1 1 d .
O1 O 0.70719(17) 0.34578(15) 0.24620(13) 0.0232(4) Uani 1 1 d .
O2 O 0.8569(2) 0.29751(16) 0.41945(14) 0.0295(5) Uani 1 1 d .
S1 S 0.80815(7) 0.22869(6) -0.08136(5) 0.02440(18) Uani 1 1 d .
Fe1 Fe 0.87074(4) 0.26126(3) 0.27553(3) 0.01894(13) Uani 1 1 d .
N1S N 0.4110(3) 0.4013(2) 0.4990(2) 0.0441(7) Uani 1 1 d .
C2S C 0.4990(3) 0.4288(3) 0.4226(3) 0.0422(8) Uani 1 1 d .
H2S H 0.5018 0.3795 0.3659 0.051 Uiso 1 1 calc R
C3S C 0.4130(3) 0.4727(3) 0.5768(3) 0.0461(9) Uani 1 1 d .
H3S H 0.3520 0.4553 0.6335 0.055 Uiso 1 1 calc R
O1S O 0.1695(2) 0.27067(18) 0.49281(15) 0.0390(5) Uani 1 1 d .
H1O1 H 0.2493 0.2905 0.4897 0.047 Uiso 1 1 calc R
C1S C 0.1019(4) 0.3378(3) 0.5666(3) 0.0526(10) Uani 1 1 d .
H1SB H 0.1504 0.3317 0.6299 0.063 Uiso 1 1 calc R
H1SA H 0.0142 0.3012 0.5817 0.063 Uiso 1 1 calc R
H1SC H 0.0943 0.4269 0.5394 0.063 Uiso 1 1 calc R

loop_
_atom_site_aniso_label
_atom_site_aniso_U_11
_atom_site_aniso_U_22
_atom_site_aniso_U_33
_atom_site_aniso_U_23
_atom_site_aniso_U_13
_atom_site_aniso_U_12
C1 0.0264(16) 0.0177(14) 0.0173(14) -0.0029(11) 0.0040(12) 0.0025(11)
C2 0.0190(15) 0.0234(15) 0.0309(17) -0.0018(12) 0.0041(12) -0.0005(11)
C3 0.0202(15) 0.0288(16) 0.0272(16) -0.0022(13) 0.0009(12) 0.0061(12)
C4 0.0234(16) 0.0218(15) 0.0182(15) -0.0037(11) 0.0015(12) 0.0053(11)
C5 0.0234(16) 0.0280(16) 0.0203(15) -0.0022(12) 0.0007(12) 0.0094(12)
C6 0.0383(19) 0.0196(15) 0.0174(15) 0.0035(11) 0.0014(13) 0.0087(13)
C7 0.0336(18) 0.0181(15) 0.0211(15) 0.0011(12) 0.0000(13) -0.0014(12)
C8 0.0277(16) 0.0212(15) 0.0176(15) 0.0000(11) -0.0023(12) -0.0004(12)
C9 0.0255(16) 0.0180(14) 0.0140(14) -0.0032(11) 0.0027(11) 0.0027(11)
C10 0.0216(15) 0.0179(14) 0.0134(14) -0.0019(11) -0.0007(11) 0.0024(11)
C11 0.0314(17) 0.0145(14) 0.0151(14) 0.0028(11) 0.0005(12) -0.0050(11)
C12 0.0324(18) 0.0260(16) 0.0377(19) 0.0125(13) -0.0177(14) -0.0089(13)
C13 0.0187(16) 0.0363(18) 0.0394(19) 0.0117(14) -0.0071(13) -0.0025(13)
C14 0.0208(16) 0.0344(17) 0.0291(17) 0.0039(13) -0.0039(12) 0.0067(12)
C15 0.0335(18) 0.0224(15) 0.0245(16) 0.0009(12) -0.0013(13) 0.0100(12)
C16 0.0285(16) 0.0196(14) 0.0177(15) -0.0002(11) -0.0010(12) 0.0036(11)
C17 0.0197(15) 0.0161(13) 0.0187(15) 0.0027(11) -0.0068(11) -0.0008(11)
C18 0.0228(15) 0.0172(14) 0.0161(14) 0.0007(11) -0.0047(11) 0.0059(11)
C19 0.0224(15) 0.0231(15) 0.0154(14) 0.0018(11) -0.0067(11) 0.0085(11)
C20 0.0238(15) 0.0243(15) 0.0178(15) 0.0003(11) -0.0040(12) 0.0034(12)
C21 0.0233(16) 0.0311(16) 0.0246(17) 0.0050(13) -0.0056(13) 0.0012(12)
C22 0.0277(17) 0.045(2) 0.0189(16) 0.0053(14) -0.0004(13) 0.0054(14)
C23 0.0332(18) 0.0421(19) 0.0157(16) -0.0017(13) -0.0012(13) 0.0126(14)
C24 0.0299(16) 0.0279(16) 0.0160(15) -0.0017(12) -0.0061(12) 0.0126(13)
C25 0.0430(19) 0.0262(16) 0.0169(15) -0.0054(12) -0.0045(13) 0.0122(13)
C26 0.0443(19) 0.0162(14) 0.0245(16) -0.0049(12) -0.0069(14) 0.0055(13)
C27 0.0301(16) 0.0191(14) 0.0178(15) 0.0014(12) -0.0062(12) 0.0035(12)
C28 0.0167(14) 0.0132(13) 0.0260(17) 0.0029(11) 0.0013(12) 0.0005(10)
N1 0.0229(13) 0.0205(12) 0.0217(13) 0.0031(10) -0.0057(10) -0.0025(10)
N2 0.0272(13) 0.0236(13) 0.0225(13) 0.0071(10) -0.0053(10) -0.0011(10)
N3 0.0209(12) 0.0169(11) 0.0136(12) -0.0004(9) -0.0040(9) 0.0013(9)
N4 0.0255(13) 0.0244(13) 0.0187(13) 0.0020(10) -0.0021(10) 0.0027(10)
O1 0.0251(11) 0.0168(10) 0.0261(11) 0.0033(8) 0.0024(8) 0.0016(8)
O2 0.0499(13) 0.0192(10) 0.0189(11) -0.0014(8) 0.0017(9) -0.0092(9)
S1 0.0257(4) 0.0290(4) 0.0177(4) 0.0036(3) -0.0057(3) -0.0002(3)
Fe1 0.0242(2) 0.0162(2) 0.0156(2) 0.00264(15) -0.00215(16) -0.00005(15)
N1S 0.0493(18) 0.0406(16) 0.0430(18) -0.0076(14) -0.0025(14) 0.0047(13)
C2S 0.046(2) 0.045(2) 0.037(2) -0.0136(15) 0.0029(17) 0.0056(16)
C3S 0.052(2) 0.053(2) 0.035(2) -0.0157(17) 0.0030(17) 0.0016(17)
O1S 0.0419(13) 0.0404(13) 0.0344(13) -0.0026(10) -0.0021(10) 0.0039(10)
C1S 0.050(2) 0.044(2) 0.060(3) 0.0090(18) 0.0042(19) 0.0043(17)

loop_
_atom_type_symbol
_atom_type_description
_atom_type_scat_dispersion_real
_atom_type_scat_dispersion_imag
_atom_type_scat_source
C C 0.0033 0.0016 'International Tables Vol C Tables 4.2.6.8 and 6.1.1.4'
H H 0.0000 0.0000 'International Tables Vol C Tables 4.2.6.8 and 6.1.1.4'
N N 0.0061 0.0033 'International Tables Vol C Tables 4.2.6.8 and 6.1.1.4'
O O 0.0106 0.0060 'International Tables Vol C Tables 4.2.6.8 and 6.1.1.4'
S S 0.1246 0.1234 'International Tables Vol C Tables 4.2.6.8 and 6.1.1.4'
Fe Fe 0.3463 0.8444 'International Tables Vol C Tables 4.2.6.8 and 6.1.1.4'

loop_
_geom_angle_atom_site_label_1
_geom_angle_atom_site_label_2
_geom_angle_atom_site_label_3
_geom_angle
_geom_angle_site_symmetry_1
_geom_angle_site_symmetry_3
O1 C1 C10 123.7(2) . .
O1 C1 C2 116.9(2) . .
C10 C1 C2 119.4(2) . .
C3 C2 C1 121.2(2) . .
C3 C2 H2 119.4 . .
C1 C2 H2 119.4 . .
C2 C3 C4 121.5(3) . .
C2 C3 H3 119.3 . .
C4 C3 H3 119.3 . .
C9 C4 C5 120.2(2) . .
C9 C4 C3 119.1(2) . .
C5 C4 C3 120.7(2) . .
C6 C5 C4 120.7(3) . .
C6 C5 H5 119.6 . .
C4 C5 H5 119.6 . .
C5 C6 C7 119.5(2) . .
C5 C6 H6 120.3 . .
C7 C6 H6 120.3 . .
C8 C7 C6 121.1(2) . .
C8 C7 H7 119.4 . .
C6 C7 H7 119.4 . .
C7 C8 C9 121.2(3) . .
C7 C8 H8 119.4 . .
C9 C8 H8 119.4 . .
C4 C9 C8 117.3(2) . .
C4 C9 C10 119.4(2) . .
C8 C9 C10 123.3(2) . .
C1 C10 C11 122.0(2) . .
C1 C10 C9 119.2(2) . .
C11 C10 C9 118.8(2) . .
N1 C11 C10 126.2(2) . .
N1 C11 H11 116.9 . .
C10 C11 H11 116.9 . .
N1 C12 C13 107.6(2) . .
N1 C12 H12A 110.2 . .
C13 C12 H12A 110.2 . .
N1 C12 H12B 110.2 . .
C13 C12 H12B 110.2 . .
H12A C12 H12B 108.5 . .
N2 C13 C12 108.3(2) . .
N2 C13 H13A 110.0 . .
C12 C13 H13A 110.0 . .
N2 C13 H13B 110.0 . .
C12 C13 H13B 110.0 . .
H13A C13 H13B 108.4 . .
N2 C14 C15 114.2(2) . .
N2 C14 H14A 108.7 . .
C15 C14 H14A 108.7 . .
N2 C14 H14B 108.7 . .
C15 C14 H14B 108.7 . .
H14A C14 H14B 107.6 . .
C14 C15 C16 114.9(2) . .
C14 C15 H15A 108.5 . .
C16 C15 H15A 108.5 . .
C14 C15 H15B 108.5 . .
C16 C15 H15B 108.5 . .
H15A C15 H15B 107.5 . .
N3 C16 C15 109.6(2) . .
N3 C16 H16A 109.8 . .
C15 C16 H16A 109.8 . .
N3 C16 H16B 109.8 . .
C15 C16 H16B 109.8 . .
H16A C16 H16B 108.2 . .
N3 C17 C18 126.8(2) . .
N3 C17 H17 116.6 . .
C18 C17 H17 116.6 . .
C27 C18 C17 119.9(2) . .
C27 C18 C19 119.7(2) . .
C17 C18 C19 120.0(2) . .
C20 C19 C24 117.3(2) . .
C20 C19 C18 123.5(2) . .
C24 C19 C18 119.2(2) . .
C21 C20 C19 121.3(3) . .
C21 C20 H20 119.4 . .
C19 C20 H20 119.4 . .
C20 C21 C22 120.7(3) . .
C20 C21 H21 119.6 . .
C22 C21 H21 119.6 . .
C23 C22 C21 119.8(3) . .
C23 C22 H22 120.1 . .
C21 C22 H22 120.1 . .
C22 C23 C24 121.3(3) . .
C22 C23 H23 119.4 . .
C24 C23 H23 119.4 . .
C23 C24 C25 121.6(2) . .
C23 C24 C19 119.7(3) . .
C25 C24 C19 118.7(3) . .
C26 C25 C24 121.9(3) . .
C26 C25 H25 119.0 . .
C24 C25 H25 119.0 . .
C25 C26 C27 121.6(3) . .
C25 C26 H26 119.2 . .
C27 C26 H26 119.2 . .
O2 C27 C18 123.2(2) . .
O2 C27 C26 117.9(2) . .
C18 C27 C26 118.8(2) . .
N4 C28 S1 178.9(2) . .
C11 N1 C12 119.5(2) . .
C11 N1 Fe1 126.23(18) . .
C12 N1 Fe1 114.03(16) . .
C13 N2 C14 110.8(2) . .
C13 N2 Fe1 108.39(15) . .
C14 N2 Fe1 116.73(16) . .
C13 N2 H1N2 106.8 . .
C14 N2 H1N2 106.8 . .
Fe1 N2 H1N2 106.8 . .
C17 N3 C16 116.5(2) . .
C17 N3 Fe1 125.21(17) . .
C16 N3 Fe1 117.74(16) . .
C28 N4 Fe1 156.9(2) . .
C1 O1 Fe1 130.90(16) . .
C27 O2 Fe1 129.03(17) . .
O1 Fe1 O2 91.84(8) . .
O1 Fe1 N1 87.07(8) . .
O2 Fe1 N1 90.71(8) . .
O1 Fe1 N3 109.37(8) . .
O2 Fe1 N3 84.56(8) . .
N1 Fe1 N3 162.98(8) . .
O1 Fe1 N4 86.88(8) . .
O2 Fe1 N4 176.52(8) . .
N1 Fe1 N4 92.45(8) . .
N3 Fe1 N4 92.82(8) . .
O1 Fe1 N2 164.68(7) . .
O2 Fe1 N2 94.42(9) . .
N1 Fe1 N2 78.90(8) . .
N3 Fe1 N2 85.17(8) . .
N4 Fe1 N2 87.61(9) . .
C2S N1S C3S 116.5(3) . .
N1S C2S C3S 121.6(3) . 2_666
N1S C2S H2S 119.2 . .
C3S C2S H2S 119.2 2_666 .
N1S C3S C2S 122.0(3) . 2_666
N1S C3S H3S 119.0 . .
C2S C3S H3S 119.0 2_666 .
C1S O1S H1O1 109.5 . .
O1S C1S H1SB 109.5 . .
O1S C1S H1SA 109.5 . .
H1SB C1S H1SA 109.5 . .
O1S C1S H1SC 109.5 . .
H1SB C1S H1SC 109.5 . .
H1SA C1S H1SC 109.5 . .

loop_
_geom_bond_atom_site_label_1
_geom_bond_atom_site_label_2
_geom_bond_distance
_geom_bond_site_symmetry_2
C1 O1 1.312(3) .
C1 C10 1.411(4) .
C1 C2 1.425(4) .
C2 C3 1.358(4) .
C2 H2 0.9500 .
C3 C4 1.419(4) .
C3 H3 0.9500 .
C4 C9 1.415(4) .
C4 C5 1.415(4) .
C5 C6 1.371(4) .
C5 H5 0.9500 .
C6 C7 1.393(4) .
C6 H6 0.9500 .
C7 C8 1.372(4) .
C7 H7 0.9500 .
C8 C9 1.419(4) .
C8 H8 0.9500 .
C9 C10 1.452(3) .
C10 C11 1.432(4) .
C11 N1 1.292(3) .
C11 H11 0.9500 .
C12 N1 1.456(3) .
C12 C13 1.522(4) .
C12 H12A 0.9900 .
C12 H12B 0.9900 .
C13 N2 1.481(3) .
C13 H13A 0.9900 .
C13 H13B 0.9900 .
C14 N2 1.485(3) .
C14 C15 1.514(4) .
C14 H14A 0.9900 .
C14 H14B 0.9900 .
C15 C16 1.521(4) .
C15 H15A 0.9900 .
C15 H15B 0.9900 .
C16 N3 1.472(3) .
C16 H16A 0.9900 .
C16 H16B 0.9900 .
C17 N3 1.288(3) .
C17 C18 1.433(4) .
C17 H17 0.9500 .
C18 C27 1.409(4) .
C18 C19 1.447(4) .
C19 C20 1.409(4) .
C19 C24 1.427(4) .
C20 C21 1.374(4) .
C20 H20 0.9500 .
C21 C22 1.395(4) .
C21 H21 0.9500 .
C22 C23 1.354(4) .
C22 H22 0.9500 .
C23 C24 1.407(4) .
C23 H23 0.9500 .
C24 C25 1.416(4) .
C25 C26 1.345(4) .
C25 H25 0.9500 .
C26 C27 1.427(4) .
C26 H26 0.9500 .
C27 O2 1.308(3) .
C28 N4 1.168(3) .
C28 S1 1.630(3) .
N1 Fe1 2.078(2) .
N2 Fe1 2.209(2) .
N2 H1N2 0.9300 .
N3 Fe1 2.082(2) .
N4 Fe1 2.085(2) .
O1 Fe1 1.9311(17) .
O2 Fe1 1.9594(18) .
N1S C2S 1.322(4) .
N1S C3S 1.332(4) .
C2S C3S 1.381(5) 2_666
C2S H2S 0.9500 .
C3S C2S 1.381(5) 2_666
C3S H3S 0.9500 .
O1S C1S 1.414(4) .
O1S H1O1 0.8400 .
C1S H1SB 0.9800 .
C1S H1SA 0.9800 .
C1S H1SC 0.9800 .

loop_
_geom_hbond_atom_site_label_D
_geom_hbond_atom_site_label_H
_geom_hbond_atom_site_label_A
_geom_hbond_distance_DH
_geom_hbond_distance_HA
_geom_hbond_distance_DA
_geom_hbond_angle_DHA
_geom_hbond_site_symmetry_A
N2 H1N2 O1S 0.93 2.24 3.110(3) 156.4 1_655
O1S H1O1 N1S 0.84 2.04 2.839(3) 157.7 .
